data_4101499
loop_
_publ_author_name
'Lu, Shao-Feng'
'Du, Da-Ming'
'Xu, Jiaxi'
'Zhang, Shi-Wei'

_publ_section_title
;
 Asymmetric Michael addition of nitroalkanes to nitroalkenes catalyzed
 by C2-symmetric tridentate bis(oxazoline) and bis(thiazoline) zinc
 complexes.
;
_journal_issue 23
_journal_name_full 'Journal of the American Chemical Society'
_journal_page_first 7418
_journal_page_last 7419
_journal_paper_doi 10.1021/ja0604008
_journal_volume 128
_journal_year 2006
_chemical_formula_sum 'C10 H11 F N2 O4'
_chemical_formula_weight 242.21
_chemical_name_systematic
; 
 ? 
;
_space_group_IT_number 4
_symmetry_cell_setting monoclinic
_symmetry_space_group_name_Hall 'P 2yb'
_symmetry_space_group_name_H-M 'P 1 21 1'
_atom_sites_solution_hydrogens geom
_atom_sites_solution_primary direct
_atom_sites_solution_secondary difmap
_audit_creation_method SHELXL-97
_cell_angle_alpha 90.00
_cell_angle_beta 104.27(3)
_cell_angle_gamma 90.00
_cell_formula_units_Z 4
_cell_length_a 7.5315(15)
_cell_length_b 19.034(4)
_cell_length_c 8.1740(16)
_cell_measurement_reflns_used 6402
_cell_measurement_temperature 293(2)
_cell_measurement_theta_max 25.04
_cell_measurement_theta_min 2.14
_cell_volume 1135.6(4)
_computing_cell_refinement Rapid-AUTO
_computing_data_collection 'Rapid-AUTO (Rigaku,2000)'
_computing_data_reduction 'CrystalStructure (Rigaku/MSC,2000)'
_computing_molecular_graphics 'Siemens SHELXTL V4.2,(Sheldrick,1990)'
_computing_publication_material SHELXL-97,(Sheldrick,1997)
_computing_structure_refinement SHELXL-97,(Sheldrick,1997)
_computing_structure_solution SHELXS-97,(Sheldrick,1997)
_diffrn_ambient_temperature 293(2)
_diffrn_detector_area_resol_mean 10.00
_diffrn_measured_fraction_theta_full 0.993
_diffrn_measured_fraction_theta_max 0.993
_diffrn_measurement_device_type 'Rigaku RAXIS RAPID IP'
_diffrn_measurement_method \W
_diffrn_radiation_monochromator graphite
_diffrn_radiation_source 'fine-focus sealed tube'
_diffrn_radiation_type MoK\a
_diffrn_radiation_wavelength 0.71073
_diffrn_reflns_av_R_equivalents 0.0668
_diffrn_reflns_av_sigmaI/netI 0.0627
_diffrn_reflns_limit_h_max 8
_diffrn_reflns_limit_h_min -8
_diffrn_reflns_limit_k_max 22
_diffrn_reflns_limit_k_min -22
_diffrn_reflns_limit_l_max 9
_diffrn_reflns_limit_l_min -9
_diffrn_reflns_number 6402
_diffrn_reflns_theta_full 25.04
_diffrn_reflns_theta_max 25.04
_diffrn_reflns_theta_min 2.14
_diffrn_standards_decay_% 0
_diffrn_standards_interval_count 0
_diffrn_standards_interval_time 0
_diffrn_standards_number 0
_exptl_absorpt_coefficient_mu 0.121
_exptl_absorpt_correction_T_max 0.982
_exptl_absorpt_correction_T_min 0.941
_exptl_absorpt_correction_type empirical
_exptl_absorpt_process_details
; 
                                  HIGASHI, T. (1995). Abscor-Empirical
                                  Absorption Correction based on Fourier
                                  Series Approximation.
                                  Rigaku Corporation,Tokyo,Japan.
;
_exptl_crystal_colour colourless
_exptl_crystal_density_diffrn 1.417
_exptl_crystal_density_method 'not measured'
_exptl_crystal_description block
_exptl_crystal_F_000 504
_exptl_crystal_size_max 0.50
_exptl_crystal_size_mid 0.45
_exptl_crystal_size_min 0.15
_refine_diff_density_max 0.282
_refine_diff_density_min -0.185
_refine_diff_density_rms 0.038
_refine_ls_abs_structure_details 'Flack H D (1983), Acta Cryst. A39, 876-881'
_refine_ls_abs_structure_Flack -0.1(16)
_refine_ls_extinction_coef 0.046(4)
_refine_ls_extinction_expression Fc^*^=kFc[1+0.001xFc^2^\l^3^/sin(2\q)]^-1/4^
_refine_ls_extinction_method SHELXL
_refine_ls_goodness_of_fit_ref 0.999
_refine_ls_hydrogen_treatment constr
_refine_ls_matrix_type full
_refine_ls_number_parameters 308
_refine_ls_number_reflns 3644
_refine_ls_number_restraints 1
_refine_ls_restrained_S_all 0.999
_refine_ls_R_factor_all 0.1003
_refine_ls_R_factor_gt 0.0577
_refine_ls_shift/su_max 0.000
_refine_ls_shift/su_mean 0.000
_refine_ls_structure_factor_coef Fsqd
_refine_ls_weighting_details 'calc w=1/[\s^2^(Fo^2^)+(0.0750P)^2^+0.0000P] where P=(Fo^2^+2Fc^2^)/3'
_refine_ls_weighting_scheme calc
_refine_ls_wR_factor_gt 0.1405
_refine_ls_wR_factor_ref 0.1540
_reflns_number_gt 1987
_reflns_number_total 3644
_reflns_threshold_expression >2sigma(I)
_cod_data_source_file ja0604008si20060118_093057.cif
_cod_data_source_block a
_cod_original_sg_symbol_H-M P2(1)
_cod_database_code 4101499

loop_
_symmetry_equiv_pos_as_xyz
'x, y, z'
'-x, y+1/2, -z'

loop_
_atom_site_label
_atom_site_type_symbol
_atom_site_fract_x
_atom_site_fract_y
_atom_site_fract_z
_atom_site_U_iso_or_equiv
_atom_site_adp_type
_atom_site_occupancy
_atom_site_symmetry_multiplicity
_atom_site_calc_flag
_atom_site_refinement_flags
F1 F 0.5290(5) 0.3519(3) 0.6936(4) 0.1187(14) Uani 1 1 d .
F2 F 1.0655(5) 0.1961(3) 1.6911(4) 0.1339(16) Uani 1 1 d .
O1 O -0.2651(6) 0.4079(3) 0.3306(6) 0.1126(15) Uani 1 1 d .
O2 O -0.2134(6) 0.5056(2) 0.2239(5) 0.1050(14) Uani 1 1 d .
O3 O 0.3453(5) 0.4527(2) -0.0496(5) 0.0863(11) Uani 1 1 d .
O4 O 0.3795(5) 0.3401(2) -0.0059(5) 0.0946(12) Uani 1 1 d .
O5 O 0.2656(7) 0.1711(4) 1.2668(8) 0.155(2) Uani 1 1 d .
O6 O 0.2825(10) 0.0670(5) 1.2989(11) 0.200(3) Uani 1 1 d .
O7 O 0.8273(7) 0.2270(3) 0.9571(5) 0.1265(19) Uani 1 1 d .
O8 O 0.9211(7) 0.1202(4) 0.9618(7) 0.139(2) Uani 1 1 d .
N1 N -0.2223(5) 0.4426(3) 0.2186(5) 0.0664(11) Uani 1 1 d .
N2 N 0.2868(5) 0.3931(3) -0.0396(5) 0.0638(11) Uani 1 1 d .
N3 N 0.3091(7) 0.1147(3) 1.2269(10) 0.106(2) Uani 1 1 d .
N4 N 0.8014(7) 0.1678(3) 0.9566(5) 0.0789(14) Uani 1 1 d .
C1 C 0.2646(7) 0.4552(3) 0.3453(6) 0.0697(14) Uani 1 1 d .
H1 H 0.2540 0.5015 0.3077 0.084 Uiso 1 1 calc R
C2 C 0.3915(7) 0.4376(4) 0.4971(7) 0.0843(18) Uani 1 1 d .
H2 H 0.4669 0.4715 0.5608 0.101 Uiso 1 1 calc R
C3 C 0.4001(8) 0.3699(4) 0.5471(7) 0.0776(16) Uani 1 1 d .
C4 C 0.2998(8) 0.3191(4) 0.4650(7) 0.0855(18) Uani 1 1 d .
H4 H 0.3132 0.2733 0.5055 0.103 Uiso 1 1 calc R
C5 C 0.1708(7) 0.3356(3) 0.3133(6) 0.0663(13) Uani 1 1 d .
H5 H 0.0955 0.3005 0.2542 0.080 Uiso 1 1 calc R
C6 C 0.1556(6) 0.4034(2) 0.2521(5) 0.0529(12) Uani 1 1 d .
C7 C 0.0281(6) 0.4226(3) 0.0828(5) 0.0570(12) Uani 1 1 d .
H7 H 0.0374 0.4732 0.0651 0.068 Uiso 1 1 calc R
C8 C -0.1717(6) 0.4049(3) 0.0797(5) 0.0584(12) Uani 1 1 d .
H8A H -0.2516 0.4190 -0.0274 0.070 Uiso 1 1 calc R
H8B H -0.1850 0.3547 0.0929 0.070 Uiso 1 1 calc R
C9 C 0.0801(6) 0.3834(2) -0.0649(5) 0.0568(11) Uani 1 1 d .
H9 H 0.0515 0.3334 -0.0603 0.068 Uiso 1 1 calc R
C10 C -0.0123(7) 0.4127(3) -0.2374(6) 0.0763(15) Uani 1 1 d .
H10A H 0.0240 0.3858 -0.3229 0.114 Uiso 1 1 calc R
H10B H 0.0234 0.4608 -0.2441 0.114 Uiso 1 1 calc R
H10C H -0.1429 0.4101 -0.2542 0.114 Uiso 1 1 calc R
C11 C 0.6924(7) 0.2317(3) 1.3294(6) 0.0672(13) Uani 1 1 d .
H11 H 0.6160 0.2687 1.2824 0.081 Uiso 1 1 calc R
C12 C 0.8241(9) 0.2405(4) 1.4789(7) 0.0881(18) Uani 1 1 d .
H12 H 0.8409 0.2841 1.5319 0.106 Uiso 1 1 calc R
C13 C 0.9282(7) 0.1850(4) 1.5473(7) 0.0777(17) Uani 1 1 d .
C14 C 0.9168(8) 0.1210(4) 1.4761(7) 0.0848(17) Uani 1 1 d .
H14 H 0.9940 0.0846 1.5254 0.102 Uiso 1 1 calc R
C15 C 0.7827(7) 0.1113(3) 1.3233(7) 0.0709(14) Uani 1 1 d .
H15 H 0.7664 0.0674 1.2719 0.085 Uiso 1 1 calc R
C16 C 0.6764(6) 0.1671(3) 1.2512(6) 0.0634(14) Uani 1 1 d .
C17 C 0.5396(7) 0.1597(3) 1.0809(6) 0.0755(16) Uani 1 1 d .
H17 H 0.4816 0.2056 1.0500 0.091 Uiso 1 1 calc R
C18 C 0.3847(10) 0.1050(8) 1.0907(9) 0.225(7) Uani 1 1 d .
H18A H 0.2880 0.1081 0.9876 0.270 Uiso 1 1 calc R
H18B H 0.4358 0.0580 1.0965 0.270 Uiso 1 1 calc R
C19 C 0.6227(8) 0.1356(3) 0.9386(6) 0.0719(15) Uani 1 1 d .
H19 H 0.6423 0.0848 0.9517 0.086 Uiso 1 1 calc R
C20 C 0.5098(8) 0.1481(3) 0.7602(7) 0.0883(18) Uani 1 1 d .
H20A H 0.5730 0.1292 0.6815 0.132 Uiso 1 1 calc R
H20B H 0.4919 0.1977 0.7412 0.132 Uiso 1 1 calc R
H20C H 0.3930 0.1254 0.7450 0.132 Uiso 1 1 calc R

loop_
_atom_site_aniso_label
_atom_site_aniso_U_11
_atom_site_aniso_U_22
_atom_site_aniso_U_33
_atom_site_aniso_U_23
_atom_site_aniso_U_13
_atom_site_aniso_U_12
F1 0.083(2) 0.199(4) 0.065(2) 0.014(2) 0.0007(17) 0.018(2)
F2 0.084(2) 0.238(5) 0.069(2) -0.004(2) -0.0009(18) -0.024(3)
O1 0.125(4) 0.115(3) 0.119(3) 0.004(3) 0.069(3) 0.013(3)
O2 0.127(4) 0.063(3) 0.126(3) -0.010(2) 0.034(3) 0.029(3)
O3 0.077(2) 0.063(2) 0.122(3) -0.006(2) 0.030(2) -0.024(2)
O4 0.078(3) 0.090(3) 0.122(3) 0.023(2) 0.037(2) 0.027(2)
O5 0.099(4) 0.185(7) 0.189(5) -0.056(5) 0.052(4) -0.020(4)
O6 0.145(6) 0.184(7) 0.268(8) 0.099(6) 0.045(5) 0.030(5)
O7 0.166(5) 0.099(4) 0.121(4) -0.022(3) 0.048(3) -0.069(4)
O8 0.091(4) 0.180(6) 0.150(4) 0.017(4) 0.041(3) 0.019(4)
N1 0.052(2) 0.083(4) 0.065(3) 0.006(2) 0.0164(19) 0.015(2)
N2 0.061(3) 0.071(3) 0.064(2) -0.003(2) 0.024(2) 0.009(3)
N3 0.072(4) 0.039(3) 0.186(7) 0.014(4) -0.010(4) -0.003(3)
N4 0.062(3) 0.105(4) 0.069(3) -0.003(3) 0.015(2) -0.006(3)
C1 0.066(3) 0.072(3) 0.067(3) -0.014(3) 0.010(3) -0.016(3)
C2 0.070(4) 0.112(6) 0.071(4) -0.025(3) 0.017(3) -0.022(4)
C3 0.063(4) 0.105(5) 0.061(3) -0.003(4) 0.008(3) -0.001(4)
C4 0.081(4) 0.108(5) 0.070(4) 0.019(3) 0.024(3) 0.025(4)
C5 0.064(3) 0.058(3) 0.077(3) -0.005(3) 0.018(3) -0.007(3)
C6 0.048(3) 0.051(3) 0.064(3) -0.005(2) 0.021(2) 0.008(2)
C7 0.053(3) 0.051(3) 0.066(3) -0.002(2) 0.012(2) 0.000(2)
C8 0.046(3) 0.075(3) 0.056(3) -0.013(2) 0.014(2) 0.002(2)
C9 0.053(3) 0.063(3) 0.057(3) -0.006(2) 0.017(2) -0.014(2)
C10 0.073(4) 0.091(4) 0.066(3) -0.014(3) 0.018(3) -0.005(3)
C11 0.063(3) 0.067(4) 0.074(3) 0.002(3) 0.021(3) -0.003(3)
C12 0.090(5) 0.080(4) 0.100(5) -0.023(4) 0.034(4) -0.029(4)
C13 0.060(4) 0.117(6) 0.059(3) 0.002(4) 0.019(3) -0.014(4)
C14 0.066(4) 0.101(5) 0.085(4) 0.027(4) 0.015(3) 0.014(4)
C15 0.058(3) 0.070(4) 0.082(4) 0.007(3) 0.014(3) 0.005(3)
C16 0.045(3) 0.074(4) 0.068(3) 0.011(3) 0.009(2) -0.002(3)
C17 0.038(3) 0.110(5) 0.075(3) -0.006(3) 0.006(3) 0.012(3)
C18 0.057(4) 0.52(2) 0.096(6) -0.112(9) 0.024(4) -0.032(8)
C19 0.075(4) 0.073(4) 0.065(3) 0.005(3) 0.014(3) -0.010(3)
C20 0.076(4) 0.097(5) 0.086(4) -0.002(3) 0.009(3) -0.005(3)

loop_
_atom_type_symbol
_atom_type_description
_atom_type_scat_dispersion_real
_atom_type_scat_dispersion_imag
_atom_type_scat_source
C C 0.0033 0.0016 'International Tables Vol C Tables 4.2.6.8 and 6.1.1.4'
H H 0.0000 0.0000 'International Tables Vol C Tables 4.2.6.8 and 6.1.1.4'
N N 0.0061 0.0033 'International Tables Vol C Tables 4.2.6.8 and 6.1.1.4'
O O 0.0106 0.0060 'International Tables Vol C Tables 4.2.6.8 and 6.1.1.4'
F F 0.0171 0.0103 'International Tables Vol C Tables 4.2.6.8 and 6.1.1.4'

loop_
_geom_angle_atom_site_label_1
_geom_angle_atom_site_label_2
_geom_angle_atom_site_label_3
_geom_angle
O2 N1 O1 122.0(5)
O2 N1 C8 119.5(5)
O1 N1 C8 118.4(5)
O4 N2 O3 125.8(4)
O4 N2 C9 116.0(5)
O3 N2 C9 118.2(4)
O6 N3 O5 119.2(9)
O6 N3 C18 118.3(9)
O5 N3 C18 122.5(9)
O7 N4 O8 125.7(6)
O7 N4 C19 124.7(6)
O8 N4 C19 109.6(6)
C6 C1 C2 119.8(5)
C6 C1 H1 120.1
C2 C1 H1 120.1
C3 C2 C1 117.8(5)
C3 C2 H2 121.1
C1 C2 H2 121.1
C4 C3 C2 124.9(6)
C4 C3 F1 117.0(6)
C2 C3 F1 118.0(6)
C3 C4 C5 118.3(6)
C3 C4 H4 120.9
C5 C4 H4 120.9
C6 C5 C4 120.3(5)
C6 C5 H5 119.8
C4 C5 H5 119.8
C5 C6 C1 118.8(5)
C5 C6 C7 122.1(4)
C1 C6 C7 119.0(4)
C6 C7 C8 111.0(4)
C6 C7 C9 111.7(4)
C8 C7 C9 108.5(4)
C6 C7 H7 108.5
C8 C7 H7 108.5
C9 C7 H7 108.5
N1 C8 C7 108.7(4)
N1 C8 H8A 110.0
C7 C8 H8A 110.0
N1 C8 H8B 110.0
C7 C8 H8B 110.0
H8A C8 H8B 108.3
C10 C9 N2 107.4(3)
C10 C9 C7 113.7(4)
N2 C9 C7 106.3(3)
C10 C9 H9 109.8
N2 C9 H9 109.8
C7 C9 H9 109.8
C9 C10 H10A 109.5
C9 C10 H10B 109.5
H10A C10 H10B 109.5
C9 C10 H10C 109.5
H10A C10 H10C 109.5
H10B C10 H10C 109.5
C16 C11 C12 118.7(5)
C16 C11 H11 120.6
C12 C11 H11 120.6
C13 C12 C11 119.2(6)
C13 C12 H12 120.4
C11 C12 H12 120.4
C14 C13 C12 124.1(5)
C14 C13 F2 117.5(6)
C12 C13 F2 118.1(6)
C13 C14 C15 117.2(5)
C13 C14 H14 121.4
C15 C14 H14 121.4
C16 C15 C14 119.6(5)
C16 C15 H15 120.2
C14 C15 H15 120.2
C15 C16 C11 121.1(5)
C15 C16 C17 121.0(5)
C11 C16 C17 117.9(5)
C19 C17 C16 114.4(4)
C19 C17 C18 106.7(5)
C16 C17 C18 110.8(5)
C19 C17 H17 108.2
C16 C17 H17 108.2
C18 C17 H17 108.2
N3 C18 C17 114.1(8)
N3 C18 H18A 108.7
C17 C18 H18A 108.7
N3 C18 H18B 108.7
C17 C18 H18B 108.7
H18A C18 H18B 107.6
N4 C19 C20 108.5(4)
N4 C19 C17 109.9(4)
C20 C19 C17 116.7(5)
N4 C19 H19 107.1
C20 C19 H19 107.1
C17 C19 H19 107.1
C19 C20 H20A 109.5
C19 C20 H20B 109.5
H20A C20 H20B 109.5
C19 C20 H20C 109.5
H20A C20 H20C 109.5
H20B C20 H20C 109.5

loop_
_geom_bond_atom_site_label_1
_geom_bond_atom_site_label_2
_geom_bond_distance
F1 C3 1.386(6)
F2 C13 1.377(6)
O1 N1 1.235(5)
O2 N1 1.201(5)
O3 N2 1.226(5)
O4 N2 1.220(5)
O5 N3 1.191(7)
O6 N3 1.127(7)
O7 N4 1.143(6)
O8 N4 1.271(7)
N1 C8 1.471(6)
N2 C9 1.531(6)
N3 C18 1.383(9)
N4 C19 1.453(7)
C1 C6 1.385(6)
C1 C2 1.407(7)
C1 H1 0.9300
C2 C3 1.348(8)
C2 H2 0.9300
C3 C4 1.306(8)
C4 C5 1.409(7)
C4 H4 0.9300
C5 C6 1.379(7)
C5 H5 0.9300
C6 C7 1.521(6)
C7 C8 1.536(6)
C7 C9 1.548(6)
C7 H7 0.9800
C8 H8A 0.9700
C8 H8B 0.9700
C9 C10 1.516(6)
C9 H9 0.9800
C10 H10A 0.9600
C10 H10B 0.9600
C10 H10C 0.9600
C11 C16 1.378(7)
C11 C12 1.381(7)
C11 H11 0.9300
C12 C13 1.352(9)
C12 H12 0.9300
C13 C14 1.345(9)
C14 C15 1.411(7)
C14 H14 0.9300
C15 C16 1.371(7)
C15 H15 0.9300
C16 C17 1.521(7)
C17 C19 1.521(7)
C17 C18 1.581(12)
C17 H17 0.9800
C18 H18A 0.9700
C18 H18B 0.9700
C19 C20 1.514(7)
C19 H19 0.9800
C20 H20A 0.9600
C20 H20B 0.9600
C20 H20C 0.9600

loop_
_geom_torsion_atom_site_label_1
_geom_torsion_atom_site_label_2
_geom_torsion_atom_site_label_3
_geom_torsion_atom_site_label_4
_geom_torsion
C6 C1 C2 C3 -0.8(8)
C1 C2 C3 C4 0.3(9)
C1 C2 C3 F1 177.9(4)
C2 C3 C4 C5 -0.8(9)
F1 C3 C4 C5 -178.4(5)
C3 C4 C5 C6 1.8(8)
C4 C5 C6 C1 -2.2(7)
C4 C5 C6 C7 175.5(4)
C2 C1 C6 C5 1.8(7)
C2 C1 C6 C7 -176.1(4)
C5 C6 C7 C8 59.9(6)
C1 C6 C7 C8 -122.3(4)
C5 C6 C7 C9 -61.3(6)
C1 C6 C7 C9 116.5(4)
O2 N1 C8 C7 59.2(6)
O1 N1 C8 C7 -117.6(5)
C6 C7 C8 N1 57.5(5)
C9 C7 C8 N1 -179.4(4)
O4 N2 C9 C10 -124.7(4)
O3 N2 C9 C10 57.4(5)
O4 N2 C9 C7 113.2(4)
O3 N2 C9 C7 -64.7(5)
C6 C7 C9 C10 -166.5(4)
C8 C7 C9 C10 70.8(5)
C6 C7 C9 N2 -48.5(5)
C8 C7 C9 N2 -171.2(4)
C16 C11 C12 C13 -2.5(8)
C11 C12 C13 C14 2.3(9)
C11 C12 C13 F2 176.3(4)
C12 C13 C14 C15 -2.3(9)
F2 C13 C14 C15 -176.3(4)
C13 C14 C15 C16 2.6(8)
C14 C15 C16 C11 -3.1(7)
C14 C15 C16 C17 175.9(5)
C12 C11 C16 C15 3.0(7)
C12 C11 C16 C17 -175.9(4)
C15 C16 C17 C19 -57.1(7)
C11 C16 C17 C19 121.9(5)
C15 C16 C17 C18 63.7(7)
C11 C16 C17 C18 -117.4(7)
O6 N3 C18 C17 -137.5(9)
O5 N3 C18 C17 45.1(11)
C19 C17 C18 N3 172.9(7)
C16 C17 C18 N3 47.7(10)
O7 N4 C19 C20 69.2(7)
O8 N4 C19 C20 -107.1(5)
O7 N4 C19 C17 -59.6(7)
O8 N4 C19 C17 124.2(5)
C16 C17 C19 N4 -38.0(7)
C18 C17 C19 N4 -161.0(6)
C16 C17 C19 C20 -162.1(5)
C18 C17 C19 C20 74.9(7)
